data_7030870
loop_
_publ_author_name
'Wu, Qiong'
'Chen, Tianfeng'
'Zhang, Zhao'
'Liao, Siyan'
'Wu, Xiaohui'
'Wu, Jian'
'Mei, Wenjie'
'Chen, Yanhua'
'Wu, Weili'
'Zeng, Lingli'
'Zheng, Wenjie'

_publ_section_title
;
 Microwave-assisted synthesis of arene ruthenium(ii) complexes
 [(\h(6)-RC6H5)Ru(m-MOPIP)Cl]Cl (R = -H and -CH3) as groove binder to
 c-myc G4 DNA.
;
_journal_issue 24
_journal_name_full 'Dalton transactions (Cambridge, England : 2003)'
_journal_page_first 9216
_journal_page_last 9225
_journal_paper_doi 10.1039/c3dt53635a
_journal_volume 43
_journal_year 2014
_chemical_formula_moiety 'C26 H20 Cl N4 O Ru, 6(H2 O), Cl'
_chemical_formula_sum 'C26 H32 Cl2 N4 O7 Ru'
_chemical_formula_weight 684.53
_chemical_name_systematic
; 
 ? 
;
_space_group_IT_number 2
_symmetry_cell_setting triclinic
_symmetry_space_group_name_Hall '-P 1'
_symmetry_space_group_name_H-M 'P -1'
_atom_sites_solution_hydrogens geom
_atom_sites_solution_primary direct
_atom_sites_solution_secondary difmap
_audit_creation_method SHELXL-97
_cell_angle_alpha 87.621(10)
_cell_angle_beta 82.199(10)
_cell_angle_gamma 77.590(12)
_cell_formula_units_Z 2
_cell_length_a 7.6148(10)
_cell_length_b 12.5489(18)
_cell_length_c 15.8363(18)
_cell_measurement_reflns_used 8202
_cell_measurement_temperature 153(2)
_cell_measurement_theta_max 62.92
_cell_measurement_theta_min 3.61
_cell_volume 1464.1(3)
_computing_cell_refinement 'Bruker FRAMBO'
_computing_data_collection 'Bruker FRAMBO'
_computing_data_reduction 'Bruker SAINT'
_computing_molecular_graphics 'Bruker SHELXTL'
_computing_publication_material 'Bruker SHELXTL'
_computing_structure_refinement 'SHELXL-97 (Sheldrick, 1997)'
_computing_structure_solution 'SHELXS-97 (Sheldrick, 1990)'
_diffrn_ambient_temperature 153(2)
_diffrn_detector_area_resol_mean 0
_diffrn_measured_fraction_theta_full 0.974
_diffrn_measured_fraction_theta_max 0.974
_diffrn_measurement_device_type 'multiwire proportional'
_diffrn_measurement_method 'omega scans'
_diffrn_radiation_monochromator graphite
_diffrn_radiation_source 'fine-focus sealed tube'
_diffrn_radiation_type CuK\a
_diffrn_radiation_wavelength 1.54184
_diffrn_reflns_av_R_equivalents 0.0666
_diffrn_reflns_av_sigmaI/netI 0.0622
_diffrn_reflns_limit_h_max 8
_diffrn_reflns_limit_h_min -8
_diffrn_reflns_limit_k_max 10
_diffrn_reflns_limit_k_min -14
_diffrn_reflns_limit_l_max 18
_diffrn_reflns_limit_l_min -17
_diffrn_reflns_number 8202
_diffrn_reflns_theta_full 62.92
_diffrn_reflns_theta_max 62.92
_diffrn_reflns_theta_min 3.61
_diffrn_standards_interval_count 0
_diffrn_standards_interval_time 0
_diffrn_standards_number 0
_exptl_absorpt_coefficient_mu 6.442
_exptl_absorpt_correction_T_max 0.314
_exptl_absorpt_correction_T_min 0.303
_exptl_absorpt_correction_type multi-scan
_exptl_absorpt_process_details sadabs
_exptl_crystal_colour 'clear light yellow'
_exptl_crystal_density_diffrn 1.553
_exptl_crystal_density_method 'not measured'
_exptl_crystal_description block
_exptl_crystal_F_000 700
_exptl_crystal_size_max 0.22
_exptl_crystal_size_mid 0.2
_exptl_crystal_size_min 0.18
_refine_diff_density_max 0.844
_refine_diff_density_min -1.321
_refine_diff_density_rms 0.095
_refine_ls_extinction_method none
_refine_ls_goodness_of_fit_ref 1.044
_refine_ls_hydrogen_treatment mixed
_refine_ls_matrix_type full
_refine_ls_number_parameters 366
_refine_ls_number_reflns 4608
_refine_ls_number_restraints 4
_refine_ls_restrained_S_all 1.044
_refine_ls_R_factor_all 0.0579
_refine_ls_R_factor_gt 0.0500
_refine_ls_shift/su_max 0.000
_refine_ls_shift/su_mean 0.000
_refine_ls_structure_factor_coef Fsqd
_refine_ls_weighting_details 'calc w=1/[\s^2^(Fo^2^)+(0.0747P)^2^+1.7681P] where P=(Fo^2^+2Fc^2^)/3'
_refine_ls_weighting_scheme calc
_refine_ls_wR_factor_gt 0.1282
_refine_ls_wR_factor_ref 0.1374
_reflns_number_gt 4017
_reflns_number_total 4608
_reflns_threshold_expression >2sigma(I)
_cod_data_source_file c3dt53635a2.cif
_cod_data_source_block zhengwenjier_wuqiong1
_cod_depositor_comments 'Adding full bibliography for 7030870--7030871.cif.'
_cod_database_code 7030870

loop_
_symmetry_equiv_pos_as_xyz
'x, y, z'
'-x, -y, -z'

loop_
_atom_site_label
_atom_site_type_symbol
_atom_site_fract_x
_atom_site_fract_y
_atom_site_fract_z
_atom_site_U_iso_or_equiv
_atom_site_adp_type
_atom_site_occupancy
_atom_site_symmetry_multiplicity
_atom_site_calc_flag
_atom_site_refinement_flags
Ru1 Ru 0.35181(5) 0.37511(3) 0.35262(2) 0.03679(16) Uani 1 1 d .
Cl2 Cl 0.65124(18) 0.33486(13) 0.39110(10) 0.0574(4) Uani 1 1 d .
N3 N 0.6861(6) -0.0032(3) 0.0555(3) 0.0432(10) Uani 1 1 d .
N1 N 0.4080(6) 0.2132(3) 0.3110(3) 0.0400(10) Uani 1 1 d .
N2 N 0.4822(6) 0.3860(3) 0.2288(3) 0.0391(9) Uani 1 1 d .
C23 C 0.0693(9) 0.4382(9) 0.3413(5) 0.089(3) Uani 1 1 d .
H23 H 0.0179 0.4248 0.2902 0.107 Uiso 1 1 calc R
N4 N 0.7563(6) 0.1434(3) -0.0138(2) 0.0417(10) Uani 1 1 d .
H4 H 0.7995 0.1826 -0.0539 0.050 Uiso 1 1 calc R
O1 O 0.9445(7) -0.3204(3) -0.1594(3) 0.0681(12) Uani 1 1 d .
C6 C 0.8526(7) -0.0346(4) -0.0904(3) 0.0431(12) Uani 1 1 d .
C10 C 0.6676(7) 0.1794(4) 0.0640(3) 0.0400(11) Uani 1 1 d .
C15 C 0.5330(6) 0.2919(4) 0.1848(3) 0.0357(11) Uani 1 1 d .
C16 C 0.4910(7) 0.1969(4) 0.2297(3) 0.0359(11) Uani 1 1 d .
C9 C 0.6259(7) 0.0874(4) 0.1066(3) 0.0395(11) Uani 1 1 d .
C8 C 0.7638(7) 0.0340(4) -0.0162(3) 0.0408(12) Uani 1 1 d .
C11 C 0.6234(7) 0.2852(4) 0.1008(3) 0.0386(11) Uani 1 1 d .
O4W O 0.6585(7) 0.7760(4) 0.1071(3) 0.0733(13) Uani 1 1 d G
H4WA H 0.7615 0.7468 0.1218 0.110 Uiso 1 1 d G
H4WB H 0.6503 0.8444 0.1006 0.110 Uiso 1 1 d G
C12 C 0.6607(8) 0.3825(4) 0.0626(3) 0.0484(13) Uani 1 1 d .
H12 H 0.7185 0.3827 0.0070 0.058 Uiso 1 1 calc R
C2 C 0.9364(8) -0.2109(5) -0.1567(4) 0.0522(14) Uani 1 1 d .
C17 C 0.3712(8) 0.1282(4) 0.3569(3) 0.0517(14) Uani 1 1 d .
H17 H 0.3175 0.1385 0.4132 0.062 Uiso 1 1 calc R
C14 C 0.5236(8) 0.4767(4) 0.1912(4) 0.0518(14) Uani 1 1 d .
H14 H 0.4930 0.5416 0.2213 0.062 Uiso 1 1 calc R
C5 C 0.9345(8) 0.0108(5) -0.1628(4) 0.0542(14) Uani 1 1 d .
H5 H 0.9342 0.0850 -0.1651 0.065 Uiso 1 1 calc R
C20 C 0.5356(7) 0.0929(4) 0.1921(3) 0.0404(11) Uani 1 1 d .
C25 C 0.2560(10) 0.5330(5) 0.4158(6) 0.076(2) Uani 1 1 d .
H25 H 0.3384 0.5831 0.4161 0.091 Uiso 1 1 calc R
C19 C 0.4925(9) 0.0049(4) 0.2419(4) 0.0542(15) Uani 1 1 d .
H19 H 0.5193 -0.0651 0.2197 0.065 Uiso 1 1 calc R
C3 C 1.0171(8) -0.1651(5) -0.2285(4) 0.0557(15) Uani 1 1 d .
H3 H 1.0719 -0.2086 -0.2749 0.067 Uiso 1 1 calc R
C18 C 0.4108(10) 0.0235(5) 0.3232(4) 0.0637(18) Uani 1 1 d .
H18 H 0.3808 -0.0342 0.3567 0.076 Uiso 1 1 calc R
C4 C 1.0166(8) -0.0547(5) -0.2315(4) 0.0578(15) Uani 1 1 d .
H4A H 1.0716 -0.0243 -0.2799 0.069 Uiso 1 1 calc R
C13 C 0.6115(9) 0.4764(4) 0.1078(4) 0.0567(16) Uani 1 1 d .
H13 H 0.6365 0.5408 0.0831 0.068 Uiso 1 1 calc R
C7 C 0.8517(8) -0.1458(5) -0.0881(4) 0.0484(13) Uani 1 1 d .
H7 H 0.7942 -0.1762 -0.0404 0.058 Uiso 1 1 calc R
C26 C 0.2548(9) 0.4529(6) 0.4760(4) 0.0658(19) Uani 1 1 d .
H26 H 0.3392 0.4458 0.5185 0.079 Uiso 1 1 calc R
C24 C 0.1626(12) 0.5305(7) 0.3438(6) 0.103(4) Uani 1 1 d .
H24 H 0.1750 0.5801 0.2950 0.124 Uiso 1 1 calc R
C21 C 0.1670(10) 0.3737(6) 0.4706(5) 0.070(2) Uani 1 1 d .
H21 H 0.1910 0.3106 0.5091 0.084 Uiso 1 1 calc R
C22 C 0.0802(9) 0.3654(6) 0.4064(7) 0.080(2) Uani 1 1 d .
H22 H 0.0405 0.2972 0.4001 0.095 Uiso 1 1 calc R
Cl1 Cl 0.0687(2) 0.68539(12) 0.14278(9) 0.0629(4) Uani 1 1 d .
O3W O 0.3900(8) 0.7435(3) 0.2302(2) 0.0855(15) Uani 1 1 d GD
H3WA H 0.2950 0.7394 0.2089 0.128 Uiso 1 1 d GD
O5W O 0.2508(10) 0.8863(3) 0.5036(3) 0.127(2) Uani 1 1 d G
H5WA H 0.1872 0.8642 0.5464 0.190 Uiso 1 1 d G
H5WB H 0.3035 0.8325 0.4722 0.190 Uiso 1 1 d G
O6W O 0.4823(9) 0.2645(4) 0.6192(3) 0.110(2) Uani 1 1 d G
H6WA H 0.3813 0.3038 0.6397 0.165 Uiso 1 1 d GD
H6WB H 0.5430 0.2390 0.6594 0.165 Uiso 1 1 d G
C1 C 0.8762(10) -0.3731(5) -0.0852(5) 0.0706(18) Uani 1 1 d .
H1A H 0.9375 -0.3611 -0.0385 0.106 Uiso 1 1 calc R
H1B H 0.8964 -0.4500 -0.0951 0.106 Uiso 1 1 calc R
H1C H 0.7486 -0.3441 -0.0717 0.106 Uiso 1 1 calc R
O2W O 0.1440(9) 0.2204(6) 0.6747(4) 0.126(2) Uani 1 1 d G
H2WA H 0.2470 0.1936 0.6904 0.189 Uiso 1 1 d GD
H2WB H 0.0958 0.2787 0.7019 0.189 Uiso 1 1 d G
O1W O 0.0966(11) 0.1029(5) 0.5432(3) 0.128(2) Uani 1 1 d G
H1WA H 0.0150 0.1611 0.5493 0.192 Uiso 1 1 d G
H1WB H 0.1369 0.0849 0.5904 0.192 Uiso 1 1 d G
H3WB H 0.472(7) 0.752(13) 0.1898(7) 0.28(9) Uiso 1 1 d D

loop_
_atom_site_aniso_label
_atom_site_aniso_U_11
_atom_site_aniso_U_22
_atom_site_aniso_U_33
_atom_site_aniso_U_23
_atom_site_aniso_U_13
_atom_site_aniso_U_12
Ru1 0.0396(3) 0.0333(2) 0.0352(2) -0.00189(16) 0.00134(16) -0.00615(16)
Cl2 0.0411(7) 0.0679(9) 0.0614(9) -0.0157(7) -0.0078(6) -0.0037(6)
N3 0.051(3) 0.037(2) 0.039(2) -0.0044(19) -0.004(2) -0.0054(19)
N1 0.048(2) 0.031(2) 0.039(2) 0.0008(17) 0.0028(19) -0.0088(18)
N2 0.046(2) 0.028(2) 0.038(2) -0.0006(17) 0.0041(18) -0.0030(17)
C23 0.044(4) 0.137(8) 0.068(5) -0.049(5) -0.009(4) 0.028(5)
N4 0.052(3) 0.041(2) 0.029(2) -0.0010(17) 0.0009(19) -0.0060(19)
O1 0.091(3) 0.048(2) 0.062(3) -0.019(2) -0.006(2) -0.006(2)
C6 0.042(3) 0.041(3) 0.042(3) -0.008(2) -0.007(2) 0.002(2)
C10 0.044(3) 0.041(3) 0.033(3) 0.002(2) -0.002(2) -0.005(2)
C15 0.039(3) 0.035(3) 0.033(2) 0.003(2) -0.004(2) -0.007(2)
C16 0.040(3) 0.033(3) 0.035(3) 0.001(2) -0.005(2) -0.009(2)
C9 0.045(3) 0.034(3) 0.037(3) -0.004(2) -0.002(2) -0.001(2)
C8 0.046(3) 0.037(3) 0.039(3) -0.005(2) -0.009(2) -0.004(2)
C11 0.040(3) 0.036(3) 0.035(3) 0.001(2) -0.002(2) -0.001(2)
O4W 0.084(3) 0.055(3) 0.077(3) 0.001(2) 0.001(3) -0.014(2)
C12 0.057(3) 0.046(3) 0.037(3) 0.006(2) 0.010(2) -0.009(3)
C2 0.057(3) 0.045(3) 0.053(3) -0.011(3) -0.011(3) -0.002(3)
C17 0.070(4) 0.043(3) 0.037(3) 0.003(2) 0.008(3) -0.011(3)
C14 0.067(4) 0.029(3) 0.054(3) 0.000(2) 0.008(3) -0.007(3)
C5 0.066(4) 0.048(3) 0.044(3) -0.006(3) -0.001(3) -0.005(3)
C20 0.048(3) 0.033(3) 0.039(3) 0.002(2) -0.002(2) -0.009(2)
C25 0.060(4) 0.039(3) 0.120(7) -0.029(4) 0.032(4) -0.011(3)
C19 0.073(4) 0.030(3) 0.055(3) -0.005(2) 0.005(3) -0.009(3)
C3 0.057(4) 0.066(4) 0.042(3) -0.021(3) -0.005(3) -0.004(3)
C18 0.093(5) 0.036(3) 0.056(4) 0.004(3) 0.016(3) -0.019(3)
C4 0.063(4) 0.061(4) 0.044(3) -0.005(3) 0.006(3) -0.009(3)
C13 0.074(4) 0.032(3) 0.057(4) 0.006(3) 0.012(3) -0.011(3)
C7 0.052(3) 0.046(3) 0.046(3) -0.007(2) -0.005(3) -0.007(3)
C26 0.050(4) 0.090(5) 0.047(4) -0.027(4) -0.006(3) 0.012(4)
C24 0.094(6) 0.080(5) 0.083(6) 0.044(5) 0.053(5) 0.052(5)
C21 0.075(5) 0.053(4) 0.063(4) 0.005(3) 0.026(4) 0.006(4)
C22 0.049(4) 0.066(5) 0.118(7) -0.030(5) 0.017(4) -0.011(3)
Cl1 0.0745(10) 0.0586(9) 0.0522(8) 0.0063(7) 0.0032(7) -0.0151(7)
O3W 0.093(4) 0.066(3) 0.099(4) 0.010(3) -0.014(3) -0.023(3)
O5W 0.161(7) 0.122(5) 0.092(4) 0.023(4) -0.009(4) -0.029(5)
O6W 0.113(5) 0.108(5) 0.102(4) 0.023(4) -0.004(4) -0.018(4)
C1 0.085(5) 0.050(4) 0.078(5) -0.009(3) -0.009(4) -0.015(3)
O2W 0.114(5) 0.153(7) 0.102(5) -0.031(5) -0.001(4) -0.012(5)
O1W 0.173(7) 0.109(5) 0.102(5) 0.004(4) 0.000(5) -0.044(5)

loop_
_atom_type_symbol
_atom_type_description
_atom_type_scat_dispersion_real
_atom_type_scat_dispersion_imag
_atom_type_scat_source
C C 0.0181 0.0091 'International Tables Vol C Tables 4.2.6.8 and 6.1.1.4'
H H 0.0000 0.0000 'International Tables Vol C Tables 4.2.6.8 and 6.1.1.4'
O O 0.0492 0.0322 'International Tables Vol C Tables 4.2.6.8 and 6.1.1.4'
Ru Ru 0.0552 3.2960 'International Tables Vol C Tables 4.2.6.8 and 6.1.1.4'
N N 0.0311 0.0180 'International Tables Vol C Tables 4.2.6.8 and 6.1.1.4'
Cl Cl 0.3639 0.7018 'International Tables Vol C Tables 4.2.6.8 and 6.1.1.4'

loop_
_geom_angle_atom_site_label_1
_geom_angle_atom_site_label_2
_geom_angle_atom_site_label_3
_geom_angle
N2 Ru1 N1 77.09(15)
N2 Ru1 C22 134.4(3)
N1 Ru1 C22 91.8(2)
N2 Ru1 C23 104.0(3)
N1 Ru1 C23 105.7(3)
C22 Ru1 C23 36.4(3)
N2 Ru1 C24 94.0(2)
N1 Ru1 C24 142.1(4)
C22 Ru1 C24 68.2(3)
C23 Ru1 C24 40.2(4)
N2 Ru1 C21 168.8(3)
N1 Ru1 C21 104.0(2)
C22 Ru1 C21 35.0(3)
C23 Ru1 C21 64.9(3)
C24 Ru1 C21 78.3(2)
N2 Ru1 C26 147.7(3)
N1 Ru1 C26 134.0(3)
C22 Ru1 C26 64.2(3)
C23 Ru1 C26 78.5(3)
C24 Ru1 C26 66.8(3)
C21 Ru1 C26 35.3(3)
N2 Ru1 C25 113.7(2)
N1 Ru1 C25 168.7(2)
C22 Ru1 C25 78.3(3)
C23 Ru1 C25 69.4(3)
C24 Ru1 C25 38.2(3)
C21 Ru1 C25 64.7(3)
C26 Ru1 C25 36.1(3)
N2 Ru1 Cl2 84.47(13)
N1 Ru1 Cl2 85.97(13)
C22 Ru1 Cl2 139.4(3)
C23 Ru1 Cl2 166.8(2)
C24 Ru1 Cl2 130.3(4)
C21 Ru1 Cl2 106.7(2)
C26 Ru1 Cl2 88.90(18)
C25 Ru1 Cl2 98.0(2)
C8 N3 C9 104.7(4)
C17 N1 C16 118.8(4)
C17 N1 Ru1 125.8(4)
C16 N1 Ru1 115.4(3)
C14 N2 C15 118.2(4)
C14 N2 Ru1 125.6(3)
C15 N2 Ru1 116.2(3)
C22 C23 C24 117.6(7)
C22 C23 Ru1 71.7(4)
C24 C23 Ru1 70.5(4)
C22 C23 H23 120.9
C24 C23 H23 120.9
Ru1 C23 H23 120.9
C8 N4 C10 107.5(4)
C8 N4 H4 126.3
C10 N4 H4 126.3
C2 O1 C1 118.4(5)
C5 C6 C7 119.6(5)
C5 C6 C8 120.7(5)
C7 C6 C8 119.6(5)
N4 C10 C9 105.3(4)
N4 C10 C11 131.4(5)
C9 C10 C11 123.3(4)
N2 C15 C11 123.2(4)
N2 C15 C16 115.6(4)
C11 C15 C16 121.2(4)
N1 C16 C20 122.1(4)
N1 C16 C15 115.7(4)
C20 C16 C15 122.2(4)
N3 C9 C10 110.4(4)
N3 C9 C20 128.1(4)
C10 C9 C20 121.5(4)
N3 C8 N4 112.1(4)
N3 C8 C6 124.5(5)
N4 C8 C6 123.4(5)
C12 C11 C15 117.0(4)
C12 C11 C10 127.2(5)
C15 C11 C10 115.9(4)
H4WA O4W H4WB 109.5
C13 C12 C11 119.3(5)
C13 C12 H12 120.3
C11 C12 H12 120.3
O1 C2 C3 116.0(5)
O1 C2 C7 124.1(5)
C3 C2 C7 119.9(5)
N1 C17 C18 121.7(5)
N1 C17 H17 119.1
C18 C17 H17 119.1
N2 C14 C13 121.7(5)
N2 C14 H14 119.2
C13 C14 H14 119.2
C4 C5 C6 119.9(6)
C4 C5 H5 120.1
C6 C5 H5 120.1
C19 C20 C16 117.7(5)
C19 C20 C9 126.2(5)
C16 C20 C9 116.1(4)
C26 C25 C24 119.0(7)
C26 C25 Ru1 71.7(4)
C24 C25 Ru1 70.2(4)
C26 C25 H25 120.0
C24 C25 H25 120.0
Ru1 C25 H25 120.0
C18 C19 C20 118.8(5)
C18 C19 H19 120.6
C20 C19 H19 120.6
C2 C3 C4 120.2(5)
C2 C3 H3 119.9
C4 C3 H3 119.9
C19 C18 C17 120.8(5)
C19 C18 H18 119.6
C17 C18 H18 119.6
C3 C4 C5 120.3(6)
C3 C4 H4A 119.8
C5 C4 H4A 119.8
C12 C13 C14 120.6(5)
C12 C13 H13 119.7
C14 C13 H13 119.7
C2 C7 C6 120.1(5)
C2 C7 H7 120.0
C6 C7 H7 120.0
C21 C26 C25 121.9(7)
C21 C26 Ru1 72.3(4)
C25 C26 Ru1 72.2(4)
C21 C26 H26 118.6
C25 C26 H26 118.6
Ru1 C26 H26 118.6
C25 C24 C23 116.2(6)
C25 C24 Ru1 71.6(4)
C23 C24 Ru1 69.3(4)
C25 C24 H24 121.6
C23 C24 H24 121.6
Ru1 C24 H24 121.6
C22 C21 C26 122.6(7)
C22 C21 Ru1 71.2(4)
C26 C21 Ru1 72.4(4)
C22 C21 H21 118.0
C26 C21 H21 118.0
Ru1 C21 H21 118.0
C21 C22 C23 122.7(8)
C21 C22 Ru1 73.7(4)
C23 C22 Ru1 71.9(4)
C21 C22 H22 118.2
C23 C22 H22 118.2
Ru1 C22 H22 118.2
H3WA O3W H3WB 108.5
H5WA O5W H5WB 109.5
H6WA O6W H6WB 109.5
O1 C1 H1A 109.5
O1 C1 H1B 109.5
H1A C1 H1B 109.5
O1 C1 H1C 109.5
H1A C1 H1C 109.5
H1B C1 H1C 109.5
H2WA O2W H2WB 109.5
H1WA O1W H1WB 109.5

loop_
_geom_bond_atom_site_label_1
_geom_bond_atom_site_label_2
_geom_bond_distance
Ru1 N2 2.087(4)
Ru1 N1 2.099(4)
Ru1 C22 2.154(7)
Ru1 C23 2.156(7)
Ru1 C24 2.173(6)
Ru1 C21 2.184(6)
Ru1 C26 2.185(6)
Ru1 C25 2.192(6)
Ru1 Cl2 2.3837(14)
N3 C8 1.324(7)
N3 C9 1.382(6)
N1 C17 1.325(6)
N1 C16 1.358(6)
N2 C14 1.341(6)
N2 C15 1.352(6)
C23 C22 1.348(12)
C23 C24 1.488(13)
C23 H23 0.9800
N4 C8 1.364(6)
N4 C10 1.367(6)
N4 H4 0.8600
O1 C2 1.363(7)
O1 C1 1.417(8)
C6 C5 1.390(8)
C6 C7 1.395(8)
C6 C8 1.482(7)
C10 C9 1.387(7)
C10 C11 1.426(7)
C15 C11 1.410(7)
C15 C16 1.436(6)
C16 C20 1.411(7)
C9 C20 1.430(7)
C11 C12 1.407(7)
O4W H4WA 0.8500
O4W H4WB 0.8500
C12 C13 1.359(8)
C12 H12 0.9300
C2 C3 1.382(9)
C2 C7 1.386(8)
C17 C18 1.395(8)
C17 H17 0.9300
C14 C13 1.396(8)
C14 H14 0.9300
C5 C4 1.385(8)
C5 H5 0.9300
C20 C19 1.401(7)
C25 C26 1.357(11)
C25 C24 1.427(13)
C25 H25 0.9800
C19 C18 1.357(8)
C19 H19 0.9300
C3 C4 1.384(9)
C3 H3 0.9300
C18 H18 0.9300
C4 H4A 0.9300
C13 H13 0.9300
C7 H7 0.9300
C26 C21 1.323(10)
C26 H26 0.9800
C24 H24 0.9800
C21 C22 1.306(11)
C21 H21 0.9800
C22 H22 0.9800
O3W H3WA 0.8500
O3W H3WB 0.8500(11)
O5W H5WA 0.8500
O5W H5WB 0.8500
O6W H6WA 0.8500
O6W H6WB 0.8501
C1 H1A 0.9600
C1 H1B 0.9600
C1 H1C 0.9600
O2W H2WA 0.8501
O2W H2WB 0.8500
O1W H1WA 0.8499
O1W H1WB 0.8500

loop_
_geom_hbond_atom_site_label_D
_geom_hbond_atom_site_label_H
_geom_hbond_atom_site_label_A
_geom_hbond_distance_DH
_geom_hbond_distance_HA
_geom_hbond_distance_DA
_geom_hbond_angle_DHA
_geom_hbond_site_symmetry_A
N4 H4 Cl1 0.86 2.42 3.270(4) 168.1 2_665
O4W H4WA Cl1 0.85 2.36 3.204(5) 169.6 1_655
O4W H4WB N3 0.85 2.07 2.899(6) 163.7 1_565
O3W H3WA Cl1 0.85 2.36 3.194(5) 166.4 .
O5W H5WA Cl2 0.85 2.75 3.178(5) 113.2 2_666
O5W H5WB O6W 0.85 2.21 3.012(10) 157.2 2_666
O6W H6WA O2W 0.85 2.27 2.771(9) 117.6 .
O6W H6WB O3W 0.85 1.92 2.686(8) 149.3 2_666
O2W H2WA O6W 0.85 2.31 2.771(9) 114.5 .
O2W H2WB Cl1 0.85 2.61 3.250(6) 132.5 2_566
O1W H1WA O5W 0.85 2.48 2.817(12) 104.2 2_566
O1W H1WB O2W 0.85 2.22 2.707 116.5 .
O3W H3WB O4W 0.8500(11) 1.864(10) 2.712(7) 176(8) .

loop_
_geom_torsion_atom_site_label_1
_geom_torsion_atom_site_label_2
_geom_torsion_atom_site_label_3
_geom_torsion_atom_site_label_4
_geom_torsion
N2 Ru1 N1 C17 177.9(5)
C22 Ru1 N1 C17 -46.7(6)
C23 Ru1 N1 C17 -80.9(6)
C24 Ru1 N1 C17 -102.4(6)
C21 Ru1 N1 C17 -13.5(6)
C26 Ru1 N1 C17 8.1(6)
C25 Ru1 N1 C17 -18.3(16)
Cl2 Ru1 N1 C17 92.7(5)
N2 Ru1 N1 C16 -1.5(3)
C22 Ru1 N1 C16 133.9(5)
C23 Ru1 N1 C16 99.7(4)
C24 Ru1 N1 C16 78.2(5)
C21 Ru1 N1 C16 167.1(4)
C26 Ru1 N1 C16 -171.3(4)
C25 Ru1 N1 C16 162.3(14)
Cl2 Ru1 N1 C16 -86.7(3)
N1 Ru1 N2 C14 -177.0(5)
C22 Ru1 N2 C14 103.4(5)
C23 Ru1 N2 C14 79.8(6)
C24 Ru1 N2 C14 40.3(6)
C21 Ru1 N2 C14 86.2(12)
C26 Ru1 N2 C14 -10.7(7)
C25 Ru1 N2 C14 6.5(6)
Cl2 Ru1 N2 C14 -89.8(5)
N1 Ru1 N2 C15 1.0(3)
C22 Ru1 N2 C15 -78.7(5)
C23 Ru1 N2 C15 -102.3(5)
C24 Ru1 N2 C15 -141.8(5)
C21 Ru1 N2 C15 -95.9(12)
C26 Ru1 N2 C15 167.2(4)
C25 Ru1 N2 C15 -175.6(4)
Cl2 Ru1 N2 C15 88.1(3)
N2 Ru1 C23 C22 151.3(5)
N1 Ru1 C23 C22 71.0(5)
C24 Ru1 C23 C22 -129.4(7)
C21 Ru1 C23 C22 -27.4(4)
C26 Ru1 C23 C22 -61.8(5)
C25 Ru1 C23 C22 -98.3(5)
Cl2 Ru1 C23 C22 -80.1(16)
N2 Ru1 C23 C24 -79.4(5)
N1 Ru1 C23 C24 -159.6(4)
C22 Ru1 C23 C24 129.4(7)
C21 Ru1 C23 C24 102.0(5)
C26 Ru1 C23 C24 67.6(5)
C25 Ru1 C23 C24 31.1(4)
Cl2 Ru1 C23 C24 49.3(17)
C8 N4 C10 C9 0.6(6)
C8 N4 C10 C11 179.4(5)
C14 N2 C15 C11 -1.5(8)
Ru1 N2 C15 C11 -179.5(4)
C14 N2 C15 C16 177.7(5)
Ru1 N2 C15 C16 -0.4(6)
C17 N1 C16 C20 1.3(8)
Ru1 N1 C16 C20 -179.2(4)
C17 N1 C16 C15 -177.7(5)
Ru1 N1 C16 C15 1.7(6)
N2 C15 C16 N1 -0.9(7)
C11 C15 C16 N1 178.3(4)
N2 C15 C16 C20 -180.0(5)
C11 C15 C16 C20 -0.8(8)
C8 N3 C9 C10 0.5(6)
C8 N3 C9 C20 -178.4(5)
N4 C10 C9 N3 -0.7(6)
C11 C10 C9 N3 -179.6(5)
N4 C10 C9 C20 178.3(5)
C11 C10 C9 C20 -0.6(8)
C9 N3 C8 N4 -0.1(6)
C9 N3 C8 C6 178.7(5)
C10 N4 C8 N3 -0.3(6)
C10 N4 C8 C6 -179.1(5)
C5 C6 C8 N3 -178.6(5)
C7 C6 C8 N3 2.3(8)
C5 C6 C8 N4 0.1(8)
C7 C6 C8 N4 -179.0(5)
N2 C15 C11 C12 0.0(8)
C16 C15 C11 C12 -179.2(5)
N2 C15 C11 C10 179.8(5)
C16 C15 C11 C10 0.6(7)
N4 C10 C11 C12 1.2(10)
C9 C10 C11 C12 179.8(5)
N4 C10 C11 C15 -178.6(5)
C9 C10 C11 C15 0.0(8)
C15 C11 C12 C13 1.0(8)
C10 C11 C12 C13 -178.8(5)
C1 O1 C2 C3 175.3(6)
C1 O1 C2 C7 -5.7(9)
C16 N1 C17 C18 -1.8(9)
Ru1 N1 C17 C18 178.8(5)
C15 N2 C14 C13 2.0(9)
Ru1 N2 C14 C13 179.9(5)
C7 C6 C5 C4 -0.8(9)
C8 C6 C5 C4 -180.0(5)
N1 C16 C20 C19 -0.4(8)
C15 C16 C20 C19 178.6(5)
N1 C16 C20 C9 -178.8(5)
C15 C16 C20 C9 0.2(7)
N3 C9 C20 C19 1.0(10)
C10 C9 C20 C19 -177.8(6)
N3 C9 C20 C16 179.3(5)
C10 C9 C20 C16 0.5(8)
N2 Ru1 C25 C26 -164.4(4)
N1 Ru1 C25 C26 32.9(17)
C22 Ru1 C25 C26 62.0(5)
C23 Ru1 C25 C26 98.9(5)
C24 Ru1 C25 C26 131.5(6)
C21 Ru1 C25 C26 27.7(4)
Cl2 Ru1 C25 C26 -77.0(4)
N2 Ru1 C25 C24 64.0(5)
N1 Ru1 C25 C24 -98.7(16)
C22 Ru1 C25 C24 -69.6(5)
C23 Ru1 C25 C24 -32.6(5)
C21 Ru1 C25 C24 -103.8(5)
C26 Ru1 C25 C24 -131.5(6)
Cl2 Ru1 C25 C24 151.5(4)
C16 C20 C19 C18 -0.1(9)
C9 C20 C19 C18 178.1(6)
O1 C2 C3 C4 -179.7(5)
C7 C2 C3 C4 1.2(9)
C20 C19 C18 C17 -0.4(10)
N1 C17 C18 C19 1.4(11)
C2 C3 C4 C5 -0.3(9)
C6 C5 C4 C3 0.1(9)
C11 C12 C13 C14 -0.4(9)
N2 C14 C13 C12 -1.1(10)
O1 C2 C7 C6 179.1(5)
C3 C2 C7 C6 -1.9(9)
C5 C6 C7 C2 1.7(8)
C8 C6 C7 C2 -179.1(5)
C24 C25 C26 C21 -1.2(10)
Ru1 C25 C26 C21 -54.9(6)
C24 C25 C26 Ru1 53.7(5)
N2 Ru1 C26 C21 160.5(4)
N1 Ru1 C26 C21 -38.3(6)
C22 Ru1 C26 C21 26.9(5)
C23 Ru1 C26 C21 62.5(5)
C24 Ru1 C26 C21 102.9(5)
C25 Ru1 C26 C21 133.2(7)
Cl2 Ru1 C26 C21 -121.6(5)
N2 Ru1 C26 C25 27.4(7)
N1 Ru1 C26 C25 -171.5(4)
C22 Ru1 C26 C25 -106.2(5)
C23 Ru1 C26 C25 -70.7(5)
C24 Ru1 C26 C25 -30.2(5)
C21 Ru1 C26 C25 -133.2(7)
Cl2 Ru1 C26 C25 105.2(4)
C26 C25 C24 C23 0.3(9)
Ru1 C25 C24 C23 54.6(5)
C26 C25 C24 Ru1 -54.4(5)
C22 C23 C24 C25 0.0(9)
Ru1 C23 C24 C25 -55.8(5)
C22 C23 C24 Ru1 55.9(6)
N2 Ru1 C24 C25 -124.4(4)
N1 Ru1 C24 C25 161.6(4)
C22 Ru1 C24 C25 98.9(5)
C23 Ru1 C24 C25 128.5(6)
C21 Ru1 C24 C25 63.8(5)
C26 Ru1 C24 C25 28.7(4)
Cl2 Ru1 C24 C25 -38.3(5)
N2 Ru1 C24 C23 107.1(5)
N1 Ru1 C24 C23 33.1(6)
C22 Ru1 C24 C23 -29.6(4)
C21 Ru1 C24 C23 -64.8(5)
C26 Ru1 C24 C23 -99.8(5)
C25 Ru1 C24 C23 -128.5(6)
Cl2 Ru1 C24 C23 -166.8(4)
C25 C26 C21 C22 1.9(10)
Ru1 C26 C21 C22 -52.9(6)
C25 C26 C21 Ru1 54.8(6)
N2 Ru1 C21 C22 21.6(14)
N1 Ru1 C21 C22 -72.6(5)
C23 Ru1 C21 C22 28.4(5)
C24 Ru1 C21 C22 68.6(6)
C26 Ru1 C21 C22 134.8(7)
C25 Ru1 C21 C22 106.4(5)
Cl2 Ru1 C21 C22 -162.5(4)
N2 Ru1 C21 C26 -113.1(12)
N1 Ru1 C21 C26 152.6(4)
C22 Ru1 C21 C26 -134.8(7)
C23 Ru1 C21 C26 -106.3(5)
C24 Ru1 C21 C26 -66.2(5)
C25 Ru1 C21 C26 -28.4(5)
Cl2 Ru1 C21 C26 62.7(4)
C26 C21 C22 C23 -1.6(11)
Ru1 C21 C22 C23 -55.1(6)
C26 C21 C22 Ru1 53.5(6)
C24 C23 C22 C21 0.6(10)
Ru1 C23 C22 C21 55.9(6)
C24 C23 C22 Ru1 -55.3(5)
N2 Ru1 C22 C21 -174.3(4)
N1 Ru1 C22 C21 112.1(5)
C23 Ru1 C22 C21 -133.5(7)
C24 Ru1 C22 C21 -101.0(5)
C26 Ru1 C22 C21 -27.1(4)
C25 Ru1 C22 C21 -62.4(5)
Cl2 Ru1 C22 C21 26.2(6)
N2 Ru1 C22 C23 -40.8(6)
N1 Ru1 C22 C23 -114.4(5)
C24 Ru1 C22 C23 32.5(5)
C21 Ru1 C22 C23 133.5(7)
C26 Ru1 C22 C23 106.4(5)
C25 Ru1 C22 C23 71.1(5)
Cl2 Ru1 C22 C23 159.7(4)
